data_1566452
loop_
_publ_author_name
'Ruth, Paul Niklas'
'Herbst-Irmer, Regine'
'Stalke, Dietmar'

_publ_section_title
;
 Hirshfeld atom refinement based on projector augmented wave densities
 with periodic boundary conditions
;
_journal_issue 2
_journal_name_full IUCrJ
_journal_page_first 286
_journal_page_last 297
_journal_paper_doi 10.1107/S2052252522001385
_journal_volume 9
_journal_year 2022
_chemical_absolute_configuration unk
_chemical_formula_moiety 'C9 H8 N O, C4 H3 O4'
_chemical_formula_sum 'C13 H11 N O5'
_chemical_formula_weight 261.236
_chemical_name_common '8-hydroxyquinolinium hydrogen maleate'
_space_group_crystal_system orthorhombic
_space_group_IT_number 19
_space_group_name_Hall 'P 2ac 2ab'
_space_group_name_H-M_alt 'P 21 21 21'
_symmetry_Int_Tables_number 19
_audit_creation_date 2021-08-19
_audit_creation_method
;
Olex2 1.3
(compiled 2020.11.12 svn.r5f609507 for OlexSys, GUI svn.r6272)
;
_cell_angle_alpha 90
_cell_angle_beta 90
_cell_angle_gamma 90
_cell_formula_units_Z 4
_cell_length_a 5.3386(1)
_cell_length_b 9.9878(2)
_cell_length_c 22.3493(4)
_cell_measurement_reflns_used 100369
_cell_measurement_temperature 15.15
_cell_measurement_theta_max 26.19
_cell_measurement_theta_min 0.91
_cell_volume 1191.68(4)
_computing_cell_refinement 'CrystalClear (Rigaku/MSC Inc., 2006)'
_computing_data_collection 'CrystalClear (Rigaku/MSC Inc., 2006)'
_computing_molecular_graphics 'Olex2 1.3 (Dolomanov et al., 2009)'
_computing_publication_material 'Olex2 1.3 (Dolomanov et al., 2009)'
_computing_structure_refinement 'olex2.refine 1.3 (Bourhis et al., 2015)'
_diffrn_ambient_temperature 15
_diffrn_measured_fraction_theta_full 0.9984
_diffrn_measured_fraction_theta_max 0.9972
_diffrn_measurement_device_type IPDSC-Q
_diffrn_measurement_method 'phi or omega oscillation scans'
_diffrn_radiation_type synchrotron
_diffrn_radiation_wavelength 0.35307
_diffrn_reflns_av_R_equivalents 0.0522
_diffrn_reflns_av_unetI/netI 0.0328
_diffrn_reflns_Laue_measured_fraction_full 0.9984
_diffrn_reflns_Laue_measured_fraction_max 0.9972
_diffrn_reflns_limit_h_max 12
_diffrn_reflns_limit_h_min -12
_diffrn_reflns_limit_k_max 22
_diffrn_reflns_limit_k_min -21
_diffrn_reflns_limit_l_max 50
_diffrn_reflns_limit_l_min -51
_diffrn_reflns_number 80044
_diffrn_reflns_point_group_measured_fraction_full 0.9991
_diffrn_reflns_point_group_measured_fraction_max 0.9962
_diffrn_reflns_theta_full 12.2303
_diffrn_reflns_theta_max 24.24
_diffrn_reflns_theta_min 0.91
_exptl_absorpt_coefficient_mu 0.038
_exptl_absorpt_correction_type none
_exptl_crystal_colour yellow
_exptl_crystal_density_diffrn 1.456
_exptl_crystal_density_method 'not measured'
_exptl_crystal_description needle
_exptl_crystal_F_000 543.904
_exptl_crystal_size_max 0.119
_exptl_crystal_size_mid 0.092
_exptl_crystal_size_min 0.066
_refine_diff_density_max 0.4668
_refine_diff_density_min -0.4164
_refine_diff_density_rms 0.0672
_refine_ls_abs_structure_details 'Flack, H. D. (1983). Acta Cryst. A39, 876-881.'
_refine_ls_abs_structure_Flack -0.6(13)
_refine_ls_d_res_high 0.4300
_refine_ls_d_res_low 11.1746
_refine_ls_goodness_of_fit_ref 1.5080
_refine_ls_hydrogen_treatment mixed
_refine_ls_matrix_type full
_refine_ls_number_constraints 0
_refine_ls_number_parameters 271
_refine_ls_number_reflns 15641
_refine_ls_number_restraints 0
_refine_ls_restrained_S_all 1.5080
_refine_ls_R_factor_all 0.0483
_refine_ls_R_factor_gt 0.0344
_refine_ls_shift/su_max 0.0005
_refine_ls_shift/su_mean 0.0000
_refine_ls_structure_factor_coef Fsqd
_refine_ls_weighting_details 'w=1/[\s^2^(Fo^2^)+(0.0000P)^2^] where P=(Fo^2^+2Fc^2^)/3'
_refine_ls_weighting_scheme calc
_refine_ls_wR_factor_gt 0.0400
_refine_ls_wR_factor_ref 0.0409
_reflns_Friedel_coverage 0.995
_reflns_limit_h_max 12
_reflns_limit_h_min -12
_reflns_limit_k_max 23
_reflns_limit_k_min -23
_reflns_limit_l_max 51
_reflns_limit_l_min -51
_reflns_number_gt 12933
_reflns_number_total 15641
_reflns_threshold_expression I>=2u(I)
_cod_data_source_file fc5060.cif
_cod_data_source_block HMa-8HQ_NoSpherA2_PBE_ORCA
_cod_original_sg_symbol_Hall ' P 2ac 2ab'
_cod_database_code 1566452
_olex2_refinement_description
;
1. Fixed Uiso
 At 1.2 times of:
  All C(H) groups
 At 1.5 times of:
  All N(H) groups, All O(H) groups
;
_olex2_submission_special_instructions 'No special instructions were received'

loop_
_space_group_symop_id
_space_group_symop_operation_xyz
1 x,y,z
2 x+1/2,-y+1/2,-z
3 -x,y+1/2,-z+1/2
4 -x+1/2,-y,z+1/2

loop_
_atom_site_label
_atom_site_type_symbol
_atom_site_fract_x
_atom_site_fract_y
_atom_site_fract_z
_atom_site_U_iso_or_equiv
_atom_site_adp_type
_atom_site_occupancy
_atom_site_refinement_flags_posn
O5 O 1.67648(4) 0.21640(3) 0.541804(9) 0.01420(4) Uani 1.000000 .
H5 H 1.7217(14) 0.1734(7) 0.5060(3) 0.0370(18) Uani 1.000000 .
N1 N 1.52244(4) 0.29948(3) 0.649900(10) 0.00977(4) Uani 1.000000 .
H4 H 1.4304(12) 0.3330(6) 0.6115(3) 0.0239(15) Uani 1.000000 .
C5 C 1.71231(5) 0.20834(3) 0.646386(11) 0.00971(4) Uani 1.000000 .
C6 C 1.79203(5) 0.16234(3) 0.589297(11) 0.01128(4) Uani 1.000000 .
C7 C 1.98006(6) 0.06755(3) 0.586763(13) 0.01528(5) Uani 1.000000 .
H6 H 2.0427(11) 0.0334(5) 0.5433(2) 0.0277(13) Uani 1.000000 .
C8 C 2.09170(7) 0.01802(4) 0.639828(14) 0.01687(5) Uani 1.000000 .
H7 H 2.2340(12) -0.0574(6) 0.6355(3) 0.0397(16) Uani 1.000000 .
C9 C 2.02035(6) 0.06445(3) 0.695316(13) 0.01484(5) Uani 1.000000 .
H8 H 2.1114(12) 0.0266(6) 0.7352(3) 0.0347(16) Uani 1.000000 .
C10 C 1.82753(5) 0.16177(3) 0.699628(12) 0.01079(4) Uani 1.000000 .
C11 C 1.74122(6) 0.21443(3) 0.754733(12) 0.01177(4) Uani 1.000000 .
H9 H 1.8260(11) 0.1816(6) 0.7961(2) 0.0335(15) Uani 1.000000 .
C12 C 1.55046(6) 0.30735(3) 0.755713(12) 0.01172(4) Uani 1.000000 .
H10 H 1.4790(11) 0.3467(5) 0.7976(2) 0.0306(14) Uani 1.000000 .
C13 C 1.44213(5) 0.34828(3) 0.701768(12) 0.01090(4) Uani 1.000000 .
H11 H 1.2861(10) 0.4175(5) 0.6986(2) 0.0228(13) Uani 1.000000 .
O1 O 0.64278(5) 0.62232(2) 0.647777(10) 0.01460(4) Uani 1.000000 .
H1 H 0.8018(15) 0.5626(7) 0.6434(3) 0.028(2) Uani 1.000000 .
O2 O 1.01586(4) 0.48359(2) 0.634421(9) 0.01260(4) Uani 1.000000 .
O3 O 0.41198(5) 0.75682(2) 0.592026(10) 0.01710(4) Uani 1.000000 .
O4 O 1.25527(4) 0.41260(2) 0.559787(9) 0.01204(4) Uani 1.000000 .
C1 C 0.58577(6) 0.67796(3) 0.596471(12) 0.01158(4) Uani 1.000000 .
C2 C 0.73567(6) 0.64414(3) 0.541920(12) 0.01121(4) Uani 1.000000 .
H2 H 0.6654(11) 0.6956(6) 0.5030(2) 0.0287(14) Uani 1.000000 .
C3 C 0.93452(6) 0.56298(3) 0.534621(11) 0.01091(4) Uani 1.000000 .
H3 H 1.0109(11) 0.5570(6) 0.4900(2) 0.0269(14) Uani 1.000000 .
C4 C 1.07524(5) 0.48124(3) 0.579638(11) 0.00975(4) Uani 1.000000 .

loop_
_atom_site_aniso_label
_atom_site_aniso_U_11
_atom_site_aniso_U_22
_atom_site_aniso_U_33
_atom_site_aniso_U_12
_atom_site_aniso_U_13
_atom_site_aniso_U_23
O5 0.01675(10) 0.01818(10) 0.00766(7) 0.00481(8) -0.00053(6) -0.00122(7)
H5 0.039(5) 0.032(4) 0.040(4) 0.026(4) 0.005(3) -0.004(3)
N1 0.01075(9) 0.01164(10) 0.00692(7) 0.00160(7) -0.00037(6) -0.00023(6)
H4 0.022(4) 0.030(4) 0.019(3) 0.011(3) -0.013(3) -0.002(3)
C5 0.01061(10) 0.01125(10) 0.00727(8) 0.00109(8) -0.00018(7) -0.00024(7)
C6 0.01234(11) 0.01374(12) 0.00774(9) 0.00225(9) 0.00008(7) -0.00116(8)
C7 0.01678(13) 0.01832(14) 0.01075(10) 0.00654(11) 0.00022(9) -0.00239(9)
H6 0.031(3) 0.034(3) 0.019(3) 0.019(3) -0.003(2) -0.003(2)
C8 0.01875(14) 0.01901(14) 0.01284(11) 0.00934(12) -0.00057(9) -0.00144(9)
H7 0.041(4) 0.055(4) 0.023(3) 0.032(3) -0.001(3) 0.000(3)
C9 0.01689(13) 0.01651(13) 0.01112(10) 0.00713(10) -0.00154(9) 0.00011(9)
H8 0.043(4) 0.038(4) 0.023(3) 0.014(3) -0.013(3) 0.004(3)
C10 0.01242(11) 0.01194(11) 0.00802(8) 0.00251(8) -0.00049(7) 0.00028(8)
C11 0.01403(11) 0.01359(11) 0.00767(8) 0.00223(10) -0.00084(8) 0.00062(8)
H9 0.038(4) 0.039(4) 0.024(3) 0.012(3) -0.011(3) 0.005(3)
C12 0.01396(12) 0.01407(12) 0.00714(8) 0.00184(9) 0.00016(7) -0.00026(7)
H10 0.042(4) 0.035(3) 0.014(3) 0.006(3) 0.003(3) -0.005(3)
C13 0.01190(11) 0.01302(11) 0.00778(8) 0.00229(9) 0.00008(7) -0.00051(8)
H11 0.020(3) 0.032(4) 0.016(3) 0.013(3) 0.003(2) 0.000(3)
O1 0.01662(10) 0.01786(11) 0.00930(7) 0.00620(8) 0.00235(7) 0.00148(7)
H1 0.043(6) 0.032(4) 0.010(3) -0.025(4) -0.010(3) 0.012(3)
O2 0.01320(9) 0.01682(10) 0.00778(7) 0.00385(8) 0.00056(6) 0.00110(6)
O3 0.01853(11) 0.01998(11) 0.01278(8) 0.00943(9) 0.00131(7) 0.00103(7)
O4 0.01233(8) 0.01564(10) 0.00814(7) 0.00377(7) -0.00060(6) -0.00096(6)
C1 0.01224(11) 0.01299(11) 0.00953(9) 0.00252(9) 0.00051(8) -0.00004(8)
C2 0.01180(10) 0.01317(11) 0.00865(8) 0.00247(9) 0.00014(7) 0.00086(8)
H2 0.031(3) 0.036(4) 0.019(3) 0.020(3) -0.001(2) 0.008(3)
C3 0.01086(10) 0.01419(11) 0.00767(8) 0.00209(9) 0.00019(7) 0.00061(7)
H3 0.028(3) 0.040(3) 0.013(3) 0.016(3) 0.006(2) 0.002(2)
C4 0.00959(10) 0.01192(10) 0.00775(8) 0.00043(8) -0.00041(7) 0.00008(7)

loop_
_atom_type_symbol
_atom_type_scat_dispersion_real
_atom_type_scat_dispersion_imag
_atom_type_scat_source
_atom_type_scat_dispersion_source
H -0.00000 0.00000 'NoSpherA2: Chem.Sci. 2021, DOI:10.1039/D0SC05526C' custom
C -0.00050 0.00030 'NoSpherA2: Chem.Sci. 2021, DOI:10.1039/D0SC05526C' custom
O 0.00040 0.00130 'NoSpherA2: Chem.Sci. 2021, DOI:10.1039/D0SC05526C' custom
N -0.00020 0.00070 'NoSpherA2: Chem.Sci. 2021, DOI:10.1039/D0SC05526C' custom

loop_
_geom_angle_atom_site_label_1
_geom_angle_atom_site_label_2
_geom_angle_atom_site_label_3
_geom_angle
_geom_angle_site_symmetry_1
_geom_angle_site_symmetry_3
_geom_angle_publ_flag
C6 O5 H5 111.8(4) . . ?
C5 N1 H4 121.1(3) . . ?
C13 N1 H4 116.6(3) . . ?
C13 N1 C5 122.32(2) . . ?
C6 C5 N1 119.32(2) . . ?
C10 C5 N1 119.52(2) . . ?
C10 C5 C6 121.15(2) . . ?
C5 C6 O5 116.27(3) . . ?
C7 C6 O5 125.30(2) . . ?
C7 C6 C5 118.43(2) . . ?
H6 C7 C6 118.5(3) . . ?
C8 C7 C6 120.72(3) . . ?
C8 C7 H6 120.8(3) . . ?
H7 C8 C7 117.9(3) . . ?
C9 C8 C7 121.31(3) . . ?
C9 C8 H7 120.8(3) . . ?
H8 C9 C8 119.9(3) . . ?
C10 C9 C8 119.49(3) . . ?
C10 C9 H8 120.6(3) . . ?
C9 C10 C5 118.84(2) . . ?
C11 C10 C5 117.82(3) . . ?
C11 C10 C9 123.33(3) . . ?
H9 C11 C10 119.7(3) . . ?
C12 C11 C10 120.29(2) . . ?
C12 C11 H9 120.0(3) . . ?
H10 C12 C11 121.2(3) . . ?
C13 C12 C11 119.26(3) . . ?
C13 C12 H10 119.5(3) . . ?
C12 C13 N1 120.77(3) . . ?
H11 C13 N1 115.2(3) . . ?
H11 C13 C12 124.0(3) . . ?
C1 O1 H1 110.5(3) . . ?
O2 H1 O1 177.1(5) . . ?
C4 O2 H1 110.7(2) . . ?
O3 C1 O1 121.42(3) . . ?
C2 C1 O1 119.53(3) . . ?
C2 C1 O3 119.04(3) . . ?
H2 C2 C1 111.3(3) . . ?
C3 C2 C1 131.03(3) . . ?
C3 C2 H2 117.7(3) . . ?
H3 C3 C2 116.3(3) . . ?
C4 C3 C2 129.99(2) . . ?
C4 C3 H3 113.6(3) . . ?
O4 C4 O2 122.79(3) . . ?
C3 C4 O2 120.96(3) . . ?
C3 C4 O4 116.25(2) . . ?

loop_
_geom_bond_atom_site_label_1
_geom_bond_atom_site_label_2
_geom_bond_distance
_geom_bond_site_symmetry_2
_geom_bond_publ_flag
O5 H5 0.939(6) . ?
O5 C6 1.3412(3) . ?
N1 H4 1.044(6) . ?
N1 C5 1.3646(4) . ?
N1 C13 1.3286(3) . ?
C5 C6 1.4213(4) . ?
C5 C10 1.4180(4) . ?
C6 C7 1.3810(4) . ?
C7 H6 1.082(5) . ?
C7 C8 1.4165(4) . ?
C8 H7 1.074(6) . ?
C8 C9 1.3777(4) . ?
C9 H8 1.083(5) . ?
C9 C10 1.4190(4) . ?
C10 C11 1.4162(4) . ?
C11 H9 1.081(5) . ?
C11 C12 1.3780(4) . ?
C12 H10 1.084(5) . ?
C12 C13 1.3982(4) . ?
C13 H11 1.085(5) . ?
O1 H1 1.042(8) . ?
O1 C1 1.3101(3) . ?
H1 O2 1.403(9) . ?
O2 C4 1.2649(3) . ?
O3 C1 1.2211(4) . ?
O4 C4 1.2612(4) . ?
C1 C2 1.4969(4) . ?
C2 H2 1.078(5) . ?
C2 C3 1.3456(4) . ?
C3 H3 1.079(5) . ?
C3 C4 1.4977(4) . ?

loop_
_geom_torsion_atom_site_label_1
_geom_torsion_atom_site_label_2
_geom_torsion_atom_site_label_3
_geom_torsion_atom_site_label_4
_geom_torsion
_geom_torsion_site_symmetry_1
_geom_torsion_site_symmetry_2
_geom_torsion_site_symmetry_3
_geom_torsion_site_symmetry_4
_geom_torsion_publ_flag
O5 C6 C5 N1 1.95(3) . . . . ?
O5 C6 C5 C10 -177.69(3) . . . . ?
O5 C6 C7 C8 179.28(3) . . . . ?
N1 C5 C6 C7 -178.36(3) . . . . ?
N1 C5 C10 C9 178.41(3) . . . . ?
N1 C5 C10 C11 -0.95(3) . . . . ?
N1 C13 C12 C11 -0.55(4) . . . . ?
C5 C6 C7 C8 -0.38(4) . . . . ?
C5 C10 C9 C8 0.26(4) . . . . ?
C5 C10 C11 C12 0.31(3) . . . . ?
C6 C7 C8 C9 -1.31(4) . . . . ?
C7 C8 C9 C10 1.35(4) . . . . ?
C8 C9 C10 C11 179.59(3) . . . . ?
C9 C10 C11 C12 -179.02(3) . . . . ?
C10 C11 C12 C13 0.43(4) . . . . ?
O1 C1 C2 C3 -1.00(4) . . . . ?
O2 C4 C3 C2 -1.46(4) . . . . ?
O3 C1 C2 C3 179.22(3) . . . . ?
O4 C4 C3 C2 179.38(3) . . . . ?
C1 C2 C3 C4 -1.41(4) . . . . ?
